data_1502640
loop_
_publ_author_name
'Thirumurugan, Prakasam'
'Nandakumar, A.'
'Muralidharan, D.'
'Perumal, Paramasivan T.'

_publ_section_title
;
 Simple and Convenient Approach to the Kr&#x20AC;ohnke Pyridine Type
 Synthesis of Functionalized Indol-3-yl Pyridine Derivatives Using
 3-Cyanoacetyl Indole
;
_journal_coeditor_code BT2890
_journal_issue 1
_journal_name_full 'Journal of Combinatorial Chemistry'
_journal_page_first 161
_journal_paper_doi 10.1021/cc9001394
_journal_volume 12
_journal_year 2010
_chemical_formula_moiety 'C25 H14 Cl2 N4'
_chemical_formula_sum 'C25 H14 Cl2 N4'
_chemical_formula_weight 441.30
_chemical_name_common
;
4-(2, 4-Dichlorophenyl)-6-(1H-indol-3-yl)-2,2'-bipyridine-5-carbonitrile
;
_chemical_name_systematic
;
4-(2, 4-Dichlorophenyl)-6-(1<i>H</i>-indol-3-yl)-2,2'-bipyridine-5-carbonitrile
;
_space_group_IT_number 14
_symmetry_cell_setting monoclinic
_symmetry_space_group_name_Hall '-P 2ybc'
_symmetry_space_group_name_H-M 'P 1 21/c 1'
_atom_sites_solution_hydrogens geom
_atom_sites_solution_primary direct
_atom_sites_solution_secondary difmap
_audit_creation_method SHELXL-97
_cell_angle_alpha 90.00
_cell_angle_beta 90.991(4)
_cell_angle_gamma 90.00
_cell_formula_units_Z 8
_cell_length_a 10.0307(12)
_cell_length_b 22.446(3)
_cell_length_c 17.932(3)
_cell_measurement_reflns_used 4532
_cell_measurement_temperature 293(2)
_cell_measurement_theta_max 26.01
_cell_measurement_theta_min 1.45
_cell_volume 4036.8(10)
_computing_cell_refinement 'SAINT (Bruker, 2004)'
_computing_data_collection 'APEX2 (Bruker, 2004)'
_computing_data_reduction 'SAINT (Bruker, 2004)'
_computing_molecular_graphics 'ORTEP3 (Farrugia, 1997)'
_computing_publication_material 'SHELXL97 (Sheldrick, 2008) and PLATON (Spek, 2009)'
_computing_structure_refinement 'SHELXL97 (Sheldrick, 2008)'
_computing_structure_solution 'SHELXS97 (Sheldrick, 2008)'
_diffrn_ambient_temperature 293(2)
_diffrn_measured_fraction_theta_full 1.000
_diffrn_measured_fraction_theta_max 0.989
_diffrn_measurement_device_type 'Bruker Kappa APEXII area-detector diffractometer'
_diffrn_measurement_method '\w and \f scans'
_diffrn_radiation_monochromator graphite
_diffrn_radiation_source 'fine-focus sealed tube'
_diffrn_radiation_type MoK\a
_diffrn_radiation_wavelength 0.71073
_diffrn_reflns_av_R_equivalents 0.0384
_diffrn_reflns_av_sigmaI/netI 0.0301
_diffrn_reflns_limit_h_max 12
_diffrn_reflns_limit_h_min -12
_diffrn_reflns_limit_k_max 27
_diffrn_reflns_limit_k_min -27
_diffrn_reflns_limit_l_max 22
_diffrn_reflns_limit_l_min -22
_diffrn_reflns_number 38628
_diffrn_reflns_theta_full 25.00
_diffrn_reflns_theta_max 26.01
_diffrn_reflns_theta_min 1.45
_diffrn_standards_decay_% 0
_diffrn_standards_interval_time 0
_diffrn_standards_number 0
_exptl_absorpt_coefficient_mu 0.343
_exptl_absorpt_correction_T_max 0.934
_exptl_absorpt_correction_T_min 0.902
_exptl_absorpt_correction_type multi-scan
_exptl_absorpt_process_details '(SADABS; Sheldrick, 2001)'
_exptl_crystal_colour colourless
_exptl_crystal_density_diffrn 1.452
_exptl_crystal_density_method 'not measured'
_exptl_crystal_description block
_exptl_crystal_F_000 1808
_exptl_crystal_size_max 0.30
_exptl_crystal_size_mid 0.25
_exptl_crystal_size_min 0.20
_refine_diff_density_max 0.517
_refine_diff_density_min -0.414
_refine_ls_extinction_method none
_refine_ls_goodness_of_fit_ref 1.062
_refine_ls_hydrogen_treatment mixed
_refine_ls_matrix_type full
_refine_ls_number_parameters 567
_refine_ls_number_reflns 7874
_refine_ls_number_restraints 0
_refine_ls_restrained_S_all 1.062
_refine_ls_R_factor_all 0.0716
_refine_ls_R_factor_gt 0.0426
_refine_ls_shift/su_max 0.002
_refine_ls_shift/su_mean 0.000
_refine_ls_structure_factor_coef Fsqd
_refine_ls_weighting_details 'calc w=1/[\s^2^(Fo^2^)+(0.0749P)^2^+1.1730P] where P=(Fo^2^+2Fc^2^)/3'
_refine_ls_weighting_scheme calc
_refine_ls_wR_factor_gt 0.1135
_refine_ls_wR_factor_ref 0.1410
_reflns_number_gt 5586
_reflns_number_total 7874
_reflns_threshold_expression I>2\s(I)
_cod_data_source_file cc9001394_si_004.cif
_cod_data_source_block I
_cod_depositor_comments
;
The following automatic conversions were performed:

'_symmetry_cell_setting' value 'Monoclinic' changed to 'monoclinic'
according to /home/saulius/struct/CIF-dictionaries/cif_core.dic
dictionary named 'cif_core.dic' version 2.4.2 from
2011-04-26.

'_exptl_absorpt_correction_type' value 'Multi-scan'
changed to 'multi-scan' according to
/home/saulius/struct/CIF-dictionaries/cif_core.dic dictionary named
'cif_core.dic' version 2.4.2 from 2011-04-26.

Automatic conversion script
Id: cif_fix_values 1715 2011-07-08 13:25:40Z adriana 
;
_cod_original_cell_volume 4036.7(10)
_cod_original_sg_symbol_Hall '-P 2ybc '
_cod_original_sg_symbol_H-M P21/c
_cod_database_code 1502640

loop_
_symmetry_equiv_pos_as_xyz
'x, y, z'
'-x, y+1/2, -z+1/2'
'-x, -y, -z'
'x, -y-1/2, z-1/2'

loop_
_atom_site_type_symbol
_atom_site_label
_atom_site_fract_x
_atom_site_fract_y
_atom_site_fract_z
_atom_site_U_iso_or_equiv
_atom_site_adp_type
_atom_site_calc_flag
_atom_site_refinement_flags
_atom_site_occupancy
Cl Cl1 0.45103(8) 0.83228(3) -0.01221(4) 0.0625(2) Uani d . 1
Cl Cl1' 1.02167(6) 0.57914(3) 0.01576(4) 0.04880(18) Uani d . 1
Cl Cl2 0.36009(7) 0.60707(3) 0.06685(5) 0.0571(2) Uani d . 1
Cl Cl2' 0.83340(8) 0.80040(3) 0.03850(6) 0.0715(3) Uani d . 1
N N1 0.20249(18) 0.98708(8) 0.13679(11) 0.0348(4) Uani d . 1
N N1' 0.74187(17) 0.42415(8) 0.15496(11) 0.0344(4) Uani d . 1
C C2 0.3239(2) 0.96455(10) 0.15411(12) 0.0341(5) Uani d . 1
C C2' 0.8626(2) 0.44706(10) 0.17186(12) 0.0324(5) Uani d . 1
C C3 0.3509(2) 0.90381(10) 0.14152(13) 0.0356(5) Uani d . 1
C C3' 0.8898(2) 0.50742(10) 0.15868(13) 0.0344(5) Uani d . 1
C C4 0.2523(2) 0.86696(10) 0.11020(13) 0.0346(5) Uani d . 1
C C4' 0.7929(2) 0.54340(10) 0.12346(13) 0.0331(5) Uani d . 1
C C5 0.1296(2) 0.89156(10) 0.09365(14) 0.0379(5) Uani d . 1
H H5 0.0617 0.8682 0.0733 0.046 Uiso calc R 1
C C5' 0.6708(2) 0.51797(10) 0.10687(13) 0.0360(5) Uani d . 1
H H5' 0.6040 0.5404 0.0837 0.043 Uiso calc R 1
C C6 0.1082(2) 0.95146(10) 0.10757(13) 0.0338(5) Uani d . 1
C C6' 0.6482(2) 0.45913(10) 0.12483(13) 0.0336(5) Uani d . 1
C C7 0.4203(2) 1.00692(11) 0.18467(13) 0.0363(5) Uani d . 1
C C7' 0.9576(2) 0.40339(10) 0.20169(13) 0.0341(5) Uani d . 1
C C8 0.4100(2) 1.07118(10) 0.18173(13) 0.0361(5) Uani d . 1
C C8' 0.9477(2) 0.33985(11) 0.19115(14) 0.0379(5) Uani d . 1
C C9 0.3196(2) 1.11211(11) 0.15114(14) 0.0422(6) Uani d . 1
H H9 0.2435 1.0990 0.1258 0.051 Uiso calc R 1
C C9' 0.8629(3) 0.30236(12) 0.15088(17) 0.0496(7) Uani d . 1
H H9' 0.7916 0.3179 0.1233 0.060 Uiso calc R 1
C C10 0.3444(3) 1.17177(12) 0.15879(16) 0.0486(6) Uani d . 1
H H10 0.2842 1.1990 0.1383 0.058 Uiso calc R 1
C C10' 0.8856(3) 0.24218(13) 0.1523(2) 0.0661(9) Uani d . 1
H H10' 0.8289 0.2171 0.1253 0.079 Uiso calc R 1
C C11 0.4577(3) 1.19271(12) 0.19653(16) 0.0526(7) Uani d . 1
H H11 0.4711 1.2335 0.2016 0.063 Uiso calc R 1
C C11' 0.9914(3) 0.21783(13) 0.1930(2) 0.0681(9) Uani d . 1
H H11' 1.0034 0.1767 0.1937 0.082 Uiso calc R 1
C C12 0.5494(3) 1.15379(12) 0.22616(15) 0.0489(7) Uani d . 1
H H12 0.6263 1.1674 0.2504 0.059 Uiso calc R 1
C C12' 1.0781(3) 0.25361(13) 0.23219(18) 0.0573(8) Uani d . 1
H H12' 1.1499 0.2375 0.2588 0.069 Uiso calc R 1
C C13 0.5240(2) 1.09366(11) 0.21879(14) 0.0399(6) Uani d . 1
C C13' 1.0555(2) 0.31442(12) 0.23096(14) 0.0422(6) Uani d . 1
N N14 0.5971(2) 1.04600(10) 0.24325(13) 0.0462(6) Uani d . 1
H H14 0.662(3) 1.0477(14) 0.2631(17) 0.057(10) Uiso d . 1
N N14' 1.1256(2) 0.35976(10) 0.26389(12) 0.0447(5) Uani d . 1
H H14' 1.197(3) 0.3551(13) 0.2910(16) 0.056(9) Uiso d . 1
C C15 0.5373(2) 0.99500(12) 0.22312(14) 0.0432(6) Uani d . 1
H H15 0.5699 0.9571 0.2336 0.052 Uiso calc R 1
C C15' 1.0688(2) 0.41225(12) 0.24621(13) 0.0398(6) Uani d . 1
H H15' 1.1002 0.4493 0.2619 0.048 Uiso calc R 1
C C16 0.4777(3) 0.87749(11) 0.15980(15) 0.0437(6) Uani d . 1
C C16' 1.0143(2) 0.53357(11) 0.18177(14) 0.0405(6) Uani d . 1
N N17 0.5778(2) 0.85535(11) 0.17464(15) 0.0609(7) Uani d . 1
N N17' 1.1115(2) 0.55515(11) 0.20191(14) 0.0582(6) Uani d . 1
C C18 0.2769(2) 0.80267(10) 0.09598(13) 0.0352(5) Uani d . 1
C C18' 0.8131(2) 0.60717(10) 0.10453(13) 0.0345(5) Uani d . 1
C C19 0.3670(2) 0.78254(11) 0.04386(14) 0.0385(5) Uani d . 1
C C19' 0.9112(2) 0.62789(10) 0.05739(14) 0.0374(5) Uani d . 1
C C20 0.3917(2) 0.72262(11) 0.03353(15) 0.0443(6) Uani d . 1
H H20 0.4535 0.7100 -0.0012 0.053 Uiso calc R 1
C C20' 0.9179(2) 0.68721(11) 0.03654(15) 0.0431(6) Uani d . 1
H H20' 0.9843 0.7005 0.0050 0.052 Uiso calc R 1
C C21 0.3230(2) 0.68196(11) 0.07557(14) 0.0408(6) Uani d . 1
C C21' 0.8242(3) 0.72612(11) 0.06352(16) 0.0452(6) Uani d . 1
C C22 0.2279(2) 0.70021(11) 0.12538(15) 0.0435(6) Uani d . 1
H H22 0.1788 0.6723 0.1517 0.052 Uiso calc R 1
C C22' 0.7246(3) 0.70747(11) 0.11006(16) 0.0491(7) Uani d . 1
H H22' 0.6617 0.7343 0.1274 0.059 Uiso calc R 1
C C23 0.2068(2) 0.76007(11) 0.13554(14) 0.0407(6) Uani d . 1
H H23 0.1439 0.7724 0.1698 0.049 Uiso calc R 1
C C23' 0.7198(3) 0.64864(11) 0.13038(15) 0.0447(6) Uani d . 1
H H23' 0.6531 0.6359 0.1621 0.054 Uiso calc R 1
C C24 -0.0246(2) 0.97866(10) 0.09155(13) 0.0354(5) Uani d . 1
C C24' 0.5145(2) 0.43164(10) 0.11345(13) 0.0326(5) Uani d . 1
C C25 -0.0512(3) 1.03740(11) 0.10704(16) 0.0472(6) Uani d . 1
H H25 0.0152 1.0620 0.1267 0.057 Uiso calc R 1
C C25' 0.4913(2) 0.37279(11) 0.13089(15) 0.0437(6) Uani d . 1
H H25' 0.5606 0.3483 0.1472 0.052 Uiso calc R 1
C C26 -0.1781(3) 1.05944(13) 0.09294(17) 0.0558(7) Uani d . 1
H H26 -0.1982 1.0990 0.1031 0.067 Uiso calc R 1
C C26' 0.3625(3) 0.35088(12) 0.12371(16) 0.0500(7) Uani d . 1
H H26' 0.3439 0.3114 0.1352 0.060 Uiso calc R 1
C C27 -0.2730(3) 1.02249(13) 0.06407(17) 0.0531(7) Uani d . 1
H H27 -0.3592 1.0361 0.0544 0.064 Uiso calc R 1
C C27' 0.2636(2) 0.38809(12) 0.09957(14) 0.0432(6) Uani d . 1
H H27' 0.1761 0.3747 0.0950 0.052 Uiso calc R 1
C C28 -0.2384(3) 0.96470(13) 0.04952(17) 0.0515(7) Uani d . 1
H H28 -0.3034 0.9396 0.0294 0.062 Uiso calc R 1
C C28' 0.2955(2) 0.44533(12) 0.08230(15) 0.0438(6) Uani d . 1
H H28' 0.2275 0.4702 0.0651 0.053 Uiso calc R 1
N N29 -0.1168(2) 0.94216(9) 0.06248(13) 0.0453(5) Uani d . 1
N N29' 0.41791(19) 0.46807(9) 0.08843(12) 0.0402(5) Uani d . 1

loop_
_atom_site_aniso_label
_atom_site_aniso_U_11
_atom_site_aniso_U_22
_atom_site_aniso_U_33
_atom_site_aniso_U_12
_atom_site_aniso_U_13
_atom_site_aniso_U_23
Cl1 0.0732(5) 0.0578(4) 0.0573(4) -0.0020(4) 0.0262(4) 0.0068(3)
Cl1' 0.0403(3) 0.0521(4) 0.0542(4) 0.0078(3) 0.0067(3) 0.0029(3)
Cl2 0.0517(4) 0.0350(3) 0.0842(5) 0.0091(3) -0.0060(4) -0.0091(3)
Cl2' 0.0753(5) 0.0338(4) 0.1049(7) -0.0035(3) -0.0140(5) 0.0104(4)
N1 0.0330(10) 0.0340(10) 0.0375(11) 0.0009(8) 0.0003(8) -0.0003(9)
N1' 0.0271(9) 0.0352(10) 0.0408(11) 0.0017(8) -0.0008(8) 0.0008(9)
C2 0.0345(12) 0.0363(12) 0.0316(12) 0.0002(10) 0.0013(10) 0.0017(10)
C2' 0.0293(11) 0.0369(12) 0.0310(12) 0.0018(9) 0.0015(9) -0.0005(10)
C3 0.0305(11) 0.0380(13) 0.0383(13) 0.0029(10) -0.0001(10) -0.0001(10)
C3' 0.0290(11) 0.0392(13) 0.0350(12) -0.0016(10) -0.0013(9) -0.0003(10)
C4 0.0341(12) 0.0345(12) 0.0355(13) 0.0012(10) 0.0047(10) -0.0001(10)
C4' 0.0312(11) 0.0330(12) 0.0351(13) -0.0007(9) -0.0012(9) -0.0011(10)
C5 0.0332(12) 0.0358(13) 0.0448(14) -0.0016(10) 0.0013(10) -0.0013(11)
C5' 0.0305(12) 0.0358(13) 0.0417(13) 0.0026(10) -0.0035(10) 0.0043(10)
C6 0.0314(12) 0.0339(12) 0.0360(13) 0.0004(10) 0.0041(10) 0.0019(10)
C6' 0.0292(11) 0.0362(12) 0.0352(13) 0.0018(9) -0.0017(9) -0.0004(10)
C7 0.0361(12) 0.0386(13) 0.0340(13) 0.0002(10) 0.0001(10) -0.0013(10)
C7' 0.0284(11) 0.0390(13) 0.0349(12) 0.0035(9) 0.0008(9) 0.0051(10)
C8 0.0334(12) 0.0406(13) 0.0343(13) -0.0016(10) 0.0017(10) -0.0035(10)
C8' 0.0298(12) 0.0420(13) 0.0421(14) 0.0070(10) 0.0031(10) 0.0060(11)
C9 0.0354(13) 0.0425(14) 0.0486(15) 0.0003(11) -0.0015(11) 0.0004(12)
C9' 0.0389(14) 0.0434(15) 0.0662(19) 0.0045(11) -0.0047(13) -0.0024(13)
C10 0.0467(15) 0.0417(14) 0.0573(17) 0.0029(12) 0.0011(13) 0.0037(12)
C10' 0.0569(18) 0.0440(16) 0.097(3) 0.0054(14) -0.0042(17) -0.0104(16)
C11 0.0599(17) 0.0383(14) 0.0596(18) -0.0090(13) 0.0019(14) -0.0017(13)
C11' 0.069(2) 0.0391(16) 0.097(3) 0.0152(15) 0.0030(19) 0.0016(16)
C12 0.0498(15) 0.0476(15) 0.0492(16) -0.0113(12) -0.0048(12) -0.0068(13)
C12' 0.0514(17) 0.0542(17) 0.0664(19) 0.0215(14) 0.0034(15) 0.0135(15)
C13 0.0379(13) 0.0435(14) 0.0381(13) -0.0022(11) -0.0012(11) -0.0036(11)
C13' 0.0351(13) 0.0477(14) 0.0439(14) 0.0076(11) 0.0033(11) 0.0103(12)
N14 0.0397(13) 0.0494(14) 0.0490(14) -0.0009(11) -0.0137(11) -0.0028(10)
N14' 0.0338(11) 0.0575(14) 0.0426(12) 0.0090(10) -0.0059(10) 0.0091(11)
C15 0.0415(14) 0.0438(14) 0.0442(15) 0.0032(11) -0.0062(11) -0.0001(12)
C15' 0.0372(13) 0.0465(14) 0.0357(13) 0.0044(11) -0.0013(10) 0.0029(11)
C16 0.0412(14) 0.0415(14) 0.0483(15) 0.0028(11) -0.0054(12) -0.0072(12)
C16' 0.0385(13) 0.0399(13) 0.0429(14) -0.0022(11) -0.0076(11) 0.0062(11)
N17 0.0496(14) 0.0586(15) 0.0739(18) 0.0139(12) -0.0148(12) -0.0155(13)
N17' 0.0469(14) 0.0605(15) 0.0666(16) -0.0129(12) -0.0207(12) 0.0127(13)
C18 0.0320(12) 0.0350(12) 0.0385(13) 0.0039(10) -0.0013(10) -0.0007(10)
C18' 0.0316(12) 0.0335(12) 0.0382(13) -0.0033(10) -0.0077(10) -0.0022(10)
C19 0.0385(13) 0.0389(13) 0.0381(13) 0.0023(10) 0.0030(10) -0.0001(11)
C19' 0.0332(12) 0.0374(13) 0.0413(14) -0.0004(10) -0.0071(10) -0.0016(11)
C20 0.0407(14) 0.0474(15) 0.0448(15) 0.0079(12) 0.0024(11) -0.0085(12)
C20' 0.0394(13) 0.0422(14) 0.0474(15) -0.0088(11) -0.0064(11) 0.0039(12)
C21 0.0384(13) 0.0340(13) 0.0498(15) 0.0078(10) -0.0104(11) -0.0044(11)
C21' 0.0493(15) 0.0301(12) 0.0557(17) -0.0032(11) -0.0143(13) -0.0011(11)
C22 0.0396(13) 0.0370(13) 0.0540(16) 0.0010(11) 0.0004(12) 0.0047(12)
C22' 0.0453(15) 0.0378(14) 0.0639(18) 0.0051(12) -0.0039(13) -0.0102(13)
C23 0.0341(12) 0.0412(13) 0.0471(15) 0.0029(10) 0.0074(11) -0.0008(11)
C23' 0.0420(14) 0.0379(14) 0.0540(16) -0.0009(11) -0.0022(12) -0.0042(12)
C24 0.0346(12) 0.0356(12) 0.0361(13) 0.0006(10) 0.0027(10) 0.0042(10)
C24' 0.0297(11) 0.0322(12) 0.0359(12) 0.0004(9) 0.0004(9) -0.0017(10)
C25 0.0441(14) 0.0373(14) 0.0602(17) 0.0026(11) 0.0002(12) -0.0029(12)
C25' 0.0341(12) 0.0362(13) 0.0609(17) 0.0012(10) -0.0027(11) 0.0045(12)
C26 0.0502(16) 0.0444(15) 0.073(2) 0.0140(13) 0.0011(14) -0.0004(14)
C26' 0.0437(15) 0.0406(14) 0.0658(18) -0.0089(12) 0.0011(13) 0.0059(13)
C27 0.0385(14) 0.0565(17) 0.0643(19) 0.0120(13) 0.0006(13) 0.0111(14)
C27' 0.0311(12) 0.0534(16) 0.0449(15) -0.0092(11) -0.0020(11) -0.0012(12)
C28 0.0352(14) 0.0536(16) 0.0655(19) -0.0027(12) -0.0071(12) 0.0070(14)
C28' 0.0304(12) 0.0502(15) 0.0506(15) 0.0023(11) -0.0074(11) 0.0024(12)
N29 0.0360(11) 0.0408(12) 0.0590(14) 0.0006(9) -0.0040(10) 0.0030(10)
N29' 0.0314(10) 0.0377(11) 0.0512(13) 0.0009(9) -0.0079(9) 0.0027(9)

loop_
_atom_type_symbol
_atom_type_description
_atom_type_scat_dispersion_real
_atom_type_scat_dispersion_imag
_atom_type_scat_source
C C 0.0033 0.0016 'International Tables Vol C Tables 4.2.6.8 and 6.1.1.4'
H H 0.0000 0.0000 'International Tables Vol C Tables 4.2.6.8 and 6.1.1.4'
N N 0.0061 0.0033 'International Tables Vol C Tables 4.2.6.8 and 6.1.1.4'
Cl Cl 0.1484 0.1585 'International Tables Vol C Tables 4.2.6.8 and 6.1.1.4'

loop_
_geom_angle_atom_site_label_1
_geom_angle_atom_site_label_2
_geom_angle_atom_site_label_3
_geom_angle
C6 N1 C2 119.67(19)
C6' N1' C2' 119.48(19)
N1 C2 C3 120.1(2)
N1 C2 C7 115.6(2)
C3 C2 C7 124.3(2)
N1' C2' C3' 120.5(2)
N1' C2' C7' 113.9(2)
C3' C2' C7' 125.6(2)
C4 C3 C2 120.0(2)
C4 C3 C16 117.8(2)
C2 C3 C16 122.3(2)
C2' C3' C4' 119.7(2)
C2' C3' C16' 121.2(2)
C4' C3' C16' 119.1(2)
C5 C4 C3 118.2(2)
C5 C4 C18 120.2(2)
C3 C4 C18 121.6(2)
C5' C4' C3' 117.7(2)
C5' C4' C18' 118.3(2)
C3' C4' C18' 124.0(2)
C4 C5 C6 119.4(2)
C4 C5 H5 120.3
C6 C5 H5 120.3
C4' C5' C6' 119.7(2)
C4' C5' H5' 120.2
C6' C5' H5' 120.2
N1 C6 C5 122.7(2)
N1 C6 C24 117.0(2)
C5 C6 C24 120.3(2)
N1' C6' C5' 122.8(2)
N1' C6' C24' 116.1(2)
C5' C6' C24' 121.1(2)
C15 C7 C8 105.8(2)
C15 C7 C2 128.0(2)
C8 C7 C2 126.2(2)
C15' C7' C8' 105.8(2)
C15' C7' C2' 129.2(2)
C8' C7' C2' 124.9(2)
C9 C8 C13 117.8(2)
C9 C8 C7 135.7(2)
C13 C8 C7 106.4(2)
C9' C8' C13' 118.4(2)
C9' C8' C7' 135.0(2)
C13' C8' C7' 106.5(2)
C10 C9 C8 119.3(2)
C10 C9 H9 120.3
C8 C9 H9 120.3
C10' C9' C8' 119.2(3)
C10' C9' H9' 120.4
C8' C9' H9' 120.4
C9 C10 C11 121.6(3)
C9 C10 H10 119.2
C11 C10 H10 119.2
C9' C10' C11' 121.5(3)
C9' C10' H10' 119.3
C11' C10' H10' 119.3
C12 C11 C10 120.7(2)
C12 C11 H11 119.7
C10 C11 H11 119.7
C12' C11' C10' 120.8(3)
C12' C11' H11' 119.6
C10' C11' H11' 119.6
C11 C12 C13 117.7(2)
C11 C12 H12 121.1
C13 C12 H12 121.1
C11' C12' C13' 117.9(3)
C11' C12' H12' 121.0
C13' C12' H12' 121.0
N14 C13 C12 129.7(2)
N14 C13 C8 107.4(2)
C12 C13 C8 123.0(2)
N14' C13' C12' 130.2(2)
N14' C13' C8' 107.6(2)
C12' C13' C8' 122.2(3)
C15 N14 C13 110.3(2)
C15 N14 H14 124(2)
C13 N14 H14 125(2)
C15' N14' C13' 109.8(2)
C15' N14' H14' 126(2)
C13' N14' H14' 124.5(19)
N14 C15 C7 110.1(2)
N14 C15 H15 125.0
C7 C15 H15 125.0
N14' C15' C7' 110.3(2)
N14' C15' H15' 124.9
C7' C15' H15' 124.9
N17 C16 C3 178.6(3)
N17' C16' C3' 178.0(3)
C19 C18 C23 117.5(2)
C19 C18 C4 122.9(2)
C23 C18 C4 119.6(2)
C19' C18' C23' 117.5(2)
C19' C18' C4' 124.2(2)
C23' C18' C4' 118.0(2)
C20 C19 C18 121.9(2)
C20 C19 Cl1 117.41(19)
C18 C19 Cl1 120.71(19)
C20' C19' C18' 121.6(2)
C20' C19' Cl1' 117.12(19)
C18' C19' Cl1' 121.02(18)
C21 C20 C19 118.7(2)
C21 C20 H20 120.7
C19 C20 H20 120.7
C21' C20' C19' 118.6(2)
C21' C20' H20' 120.7
C19' C20' H20' 120.7
C20 C21 C22 121.0(2)
C20 C21 Cl2 119.0(2)
C22 C21 Cl2 119.9(2)
C20' C21' C22' 121.8(2)
C20' C21' Cl2' 118.7(2)
C22' C21' Cl2' 119.5(2)
C23 C22 C21 119.1(2)
C23 C22 H22 120.5
C21 C22 H22 120.5
C23' C22' C21' 118.9(2)
C23' C22' H22' 120.6
C21' C22' H22' 120.6
C22 C23 C18 121.7(2)
C22 C23 H23 119.2
C18 C23 H23 119.2
C22' C23' C18' 121.6(3)
C22' C23' H23' 119.2
C18' C23' H23' 119.2
N29 C24 C25 122.1(2)
N29 C24 C6 115.8(2)
C25 C24 C6 122.0(2)
N29' C24' C25' 122.5(2)
N29' C24' C6' 115.98(19)
C25' C24' C6' 121.5(2)
C24 C25 C26 119.1(2)
C24 C25 H25 120.4
C26 C25 H25 120.4
C24' C25' C26' 118.7(2)
C24' C25' H25' 120.7
C26' C25' H25' 120.7
C27 C26 C25 119.2(3)
C27 C26 H26 120.4
C25 C26 H26 120.4
C27' C26' C25' 119.0(2)
C27' C26' H26' 120.5
C25' C26' H26' 120.5
C26 C27 C28 118.2(2)
C26 C27 H27 120.9
C28 C27 H27 120.9
C28' C27' C26' 118.6(2)
C28' C27' H27' 120.7
C26' C27' H27' 120.7
N29 C28 C27 124.0(3)
N29 C28 H28 118.0
C27 C28 H28 118.0
N29' C28' C27' 124.2(2)
N29' C28' H28' 117.9
C27' C28' H28' 117.9
C24 N29 C28 117.4(2)
C28' N29' C24' 117.0(2)

loop_
_geom_bond_atom_site_label_1
_geom_bond_atom_site_label_2
_geom_bond_distance
Cl1 C19 1.731(3)
Cl1' C19' 1.735(2)
Cl2 C21 1.729(2)
Cl2' C21' 1.729(3)
N1 C6 1.338(3)
N1 C2 1.350(3)
N1' C6' 1.332(3)
N1' C2' 1.346(3)
C2 C3 1.409(3)
C2 C7 1.457(3)
C2' C3' 1.403(3)
C2' C7' 1.462(3)
C3 C4 1.400(3)
C3 C16 1.435(3)
C3' C4' 1.406(3)
C3' C16' 1.434(3)
C4 C5 1.377(3)
C4 C18 1.487(3)
C4' C5' 1.379(3)
C4' C18' 1.486(3)
C5 C6 1.385(3)
C5 H5 0.9300
C5' C6' 1.379(3)
C5' H5' 0.9300
C6 C24 1.489(3)
C6' C24' 1.487(3)
C7 C15 1.376(3)
C7 C8 1.447(3)
C7' C15' 1.375(3)
C7' C8' 1.442(3)
C8 C9 1.396(3)
C8 C13 1.406(3)
C8' C9' 1.390(4)
C8' C13' 1.406(3)
C9 C10 1.368(4)
C9 H9 0.9300
C9' C10' 1.370(4)
C9' H9' 0.9300
C10 C11 1.394(4)
C10 H10 0.9300
C10' C11' 1.390(4)
C10' H10' 0.9300
C11 C12 1.370(4)
C11 H11 0.9300
C11' C12' 1.369(4)
C11' H11' 0.9300
C12 C13 1.380(4)
C12 H12 0.9300
C12' C13' 1.384(4)
C12' H12' 0.9300
C13 N14 1.365(3)
C13' N14' 1.365(3)
N14 C15 1.339(3)
N14 H14 0.73(3)
N14' C15' 1.344(3)
N14' H14' 0.86(3)
C15 H15 0.9300
C15' H15' 0.9300
C16 N17 1.147(3)
C16' N17' 1.142(3)
C18 C19 1.387(3)
C18 C23 1.389(3)
C18' C19' 1.389(3)
C18' C23' 1.404(3)
C19 C20 1.380(3)
C19' C20' 1.385(3)
C20 C21 1.376(4)
C20 H20 0.9300
C20' C21' 1.377(4)
C20' H20' 0.9300
C21 C22 1.380(4)
C21' C22' 1.378(4)
C22 C23 1.373(3)
C22 H22 0.9300
C22' C23' 1.371(4)
C22' H22' 0.9300
C23 H23 0.9300
C23' H23' 0.9300
C24 N29 1.335(3)
C24 C25 1.374(3)
C24' N29' 1.339(3)
C24' C25' 1.378(3)
C25 C26 1.386(4)
C25 H25 0.9300
C25' C26' 1.386(3)
C25' H25' 0.9300
C26 C27 1.358(4)
C26 H26 0.9300
C26' C27' 1.361(4)
C26' H26' 0.9300
C27 C28 1.369(4)
C27 H27 0.9300
C27' C28' 1.361(4)
C27' H27' 0.9300
C28 N29 1.337(3)
C28 H28 0.9300
C28' N29' 1.332(3)
C28' H28' 0.9300

loop_
_geom_hbond_atom_site_label_D
_geom_hbond_atom_site_label_H
_geom_hbond_atom_site_label_A
_geom_hbond_site_symmetry_A
_geom_hbond_distance_DH
_geom_hbond_distance_HA
_geom_hbond_distance_DA
_geom_hbond_angle_DHA
C9 H9 N1 1 0.93 2.55 3.052(3) 114.0
C9' H9' N1' 1 0.93 2.50 2.993(3) 113.1
C15 H15 N17 1 0.93 2.52 3.280(4) 139.4
C15' H15' N17' 1 0.93 2.61 3.334(3) 134.9
C5 H5 Cl2' 1_455 0.93 2.81 3.727(3) 169.0
N14 H14 N17' 2_755 0.73(3) 2.36(3) 3.075(3) 166(3)
N14' H14' N17 2_745 0.86(3) 2.33(3) 3.157(3) 160(3)
C15' H15' Cg5 1_555 0.93 3.1253 3.798(3) 130.75
C23 H23 Cg8 1_555 0.93 2.7553 3.620(3) 154.99
C23' H23' Cg7 1_555 0.93 2.8284 3.633(3) 145.42

loop_
_geom_torsion_atom_site_label_1
_geom_torsion_atom_site_label_2
_geom_torsion_atom_site_label_3
_geom_torsion_atom_site_label_4
_geom_torsion
C6 N1 C2 C3 -0.1(3)
C6 N1 C2 C7 179.2(2)
C6' N1' C2' C3' 0.6(3)
C6' N1' C2' C7' -177.6(2)
N1 C2 C3 C4 0.8(3)
C7 C2 C3 C4 -178.5(2)
N1 C2 C3 C16 -179.2(2)
C7 C2 C3 C16 1.6(4)
N1' C2' C3' C4' -3.8(3)
C7' C2' C3' C4' 174.2(2)
N1' C2' C3' C16' 175.0(2)
C7' C2' C3' C16' -7.0(4)
C2 C3 C4 C5 -1.1(3)
C16 C3 C4 C5 178.9(2)
C2 C3 C4 C18 180.0(2)
C16 C3 C4 C18 -0.1(3)
C2' C3' C4' C5' 3.5(3)
C16' C3' C4' C5' -175.4(2)
C2' C3' C4' C18' -177.8(2)
C16' C3' C4' C18' 3.4(4)
C3 C4 C5 C6 0.7(3)
C18 C4 C5 C6 179.7(2)
C3' C4' C5' C6' -0.2(3)
C18' C4' C5' C6' -179.0(2)
C2 N1 C6 C5 -0.3(3)
C2 N1 C6 C24 178.4(2)
C4 C5 C6 N1 0.0(4)
C4 C5 C6 C24 -178.7(2)
C2' N1' C6' C5' 2.9(3)
C2' N1' C6' C24' -175.3(2)
C4' C5' C6' N1' -3.1(4)
C4' C5' C6' C24' 175.0(2)
N1 C2 C7 C15 163.0(2)
C3 C2 C7 C15 -17.8(4)
N1 C2 C7 C8 -15.6(3)
C3 C2 C7 C8 163.7(2)
N1' C2' C7' C15' -156.2(2)
C3' C2' C7' C15' 25.6(4)
N1' C2' C7' C8' 21.3(3)
C3' C2' C7' C8' -156.9(2)
C15 C7 C8 C9 179.0(3)
C2 C7 C8 C9 -2.2(4)
C15 C7 C8 C13 0.5(3)
C2 C7 C8 C13 179.3(2)
C15' C7' C8' C9' -177.3(3)
C2' C7' C8' C9' 4.7(4)
C15' C7' C8' C13' 0.1(3)
C2' C7' C8' C13' -177.9(2)
C13 C8 C9 C10 -0.6(4)
C7 C8 C9 C10 -179.0(3)
C13' C8' C9' C10' 1.1(4)
C7' C8' C9' C10' 178.3(3)
C8 C9 C10 C11 -0.1(4)
C8' C9' C10' C11' 0.0(5)
C9 C10 C11 C12 1.2(4)
C9' C10' C11' C12' -1.2(5)
C10 C11 C12 C13 -1.5(4)
C10' C11' C12' C13' 1.2(5)
C11 C12 C13 N14 -179.4(3)
C11 C12 C13 C8 0.8(4)
C9 C8 C13 N14 -179.6(2)
C7 C8 C13 N14 -0.8(3)
C9 C8 C13 C12 0.2(4)
C7 C8 C13 C12 179.0(2)
C11' C12' C13' N14' -179.3(3)
C11' C12' C13' C8' 0.0(4)
C9' C8' C13' N14' 178.4(2)
C7' C8' C13' N14' 0.4(3)
C9' C8' C13' C12' -1.1(4)
C7' C8' C13' C12' -179.1(2)
C12 C13 N14 C15 -179.0(3)
C8 C13 N14 C15 0.8(3)
C12' C13' N14' C15' 178.6(3)
C8' C13' N14' C15' -0.8(3)
C13 N14 C15 C7 -0.5(3)
C8 C7 C15 N14 0.0(3)
C2 C7 C15 N14 -178.8(2)
C13' N14' C15' C7' 0.9(3)
C8' C7' C15' N14' -0.6(3)
C2' C7' C15' N14' 177.3(2)
C4 C3 C16 N17 -28(12)
C2 C3 C16 N17 152(12)
C2' C3' C16' N17' -103(8)
C4' C3' C16' N17' 76(8)
C5 C4 C18 C19 114.7(3)
C3 C4 C18 C19 -66.4(3)
C5 C4 C18 C23 -64.7(3)
C3 C4 C18 C23 114.2(3)
C5' C4' C18' C19' -121.2(3)
C3' C4' C18' C19' 60.1(3)
C5' C4' C18' C23' 52.8(3)
C3' C4' C18' C23' -126.0(3)
C23 C18 C19 C20 -3.0(4)
C4 C18 C19 C20 177.6(2)
C23 C18 C19 Cl1 175.85(18)
C4 C18 C19 Cl1 -3.6(3)
C23' C18' C19' C20' 0.2(3)
C4' C18' C19' C20' 174.2(2)
C23' C18' C19' Cl1' -174.10(18)
C4' C18' C19' Cl1' -0.1(3)
C18 C19 C20 C21 1.0(4)
Cl1 C19 C20 C21 -177.85(19)
C18' C19' C20' C21' -0.1(4)
Cl1' C19' C20' C21' 174.42(19)
C19 C20 C21 C22 2.2(4)
C19 C20 C21 Cl2 -176.34(19)
C19' C20' C21' C22' -0.3(4)
C19' C20' C21' Cl2' 179.25(19)
C20 C21 C22 C23 -3.3(4)
Cl2 C21 C22 C23 175.3(2)
C20' C21' C22' C23' 0.6(4)
Cl2' C21' C22' C23' -179.0(2)
C21 C22 C23 C18 1.2(4)
C19 C18 C23 C22 1.8(4)
C4 C18 C23 C22 -178.7(2)
C21' C22' C23' C18' -0.5(4)
C19' C18' C23' C22' 0.1(4)
C4' C18' C23' C22' -174.3(2)
N1 C6 C24 N29 -180.0(2)
C5 C6 C24 N29 -1.2(3)
N1 C6 C24 C25 -1.1(3)
C5 C6 C24 C25 177.7(2)
N1' C6' C24' N29' 175.1(2)
C5' C6' C24' N29' -3.0(3)
N1' C6' C24' C25' -2.1(3)
C5' C6' C24' C25' 179.7(2)
N29 C24 C25 C26 0.8(4)
C6 C24 C25 C26 -178.0(2)
N29' C24' C25' C26' -1.4(4)
C6' C24' C25' C26' 175.7(2)
C24 C25 C26 C27 -0.1(4)
C24' C25' C26' C27' 0.1(4)
C25 C26 C27 C28 -0.5(4)
C25' C26' C27' C28' 1.0(4)
C26 C27 C28 N29 0.5(5)
C26' C27' C28' N29' -1.0(4)
C25 C24 N29 C28 -0.8(4)
C6 C24 N29 C28 178.0(2)
C27 C28 N29 C24 0.2(4)
C27' C28' N29' C24' -0.2(4)
C25' C24' N29' C28' 1.4(4)
C6' C24' N29' C28' -175.9(2)

loop_
_cod_related_entry_id
_cod_related_entry_database
_cod_related_entry_code
1 ChemSpider 24742108
